data_7156544
loop_
_publ_author_name
'Li, Fengli'
'Sun, Weiguang'
'Guan, Jiankun'
'Lu, Yuanyuan'
'Lin, Shuang'
'Zhang, Sitian'
'Gao, Weixi'
'Liu, Junjun'
'Du, Guang'
'Wang, Jianping'
'Zhu, Hucheng'
'Qi, Changxing'
'Hu, Zhengxi'
'Zhang, Yonghui'

_publ_section_title
;
 Anti-inflammatory fusicoccane-type diterpenoids from the phytopathogenic
 fungus Alternaria brassicicola.
;
_journal_issue 45
_journal_name_full 'Organic &amp; biomolecular chemistry'
_journal_page_first 8751
_journal_page_last 8760
_journal_paper_doi 10.1039/c8ob02353k
_journal_volume 16
_journal_year 2018
_chemical_absolute_configuration ad
_chemical_formula_moiety 'C21 H32 O5'
_chemical_formula_sum 'C21 H32 O5'
_chemical_formula_weight 364.46
_space_group_crystal_system monoclinic
_space_group_IT_number 4
_space_group_name_Hall 'P 2yb'
_space_group_name_H-M_alt 'P 1 21 1'
_symmetry_space_group_name_Hall 'P 2yb'
_symmetry_space_group_name_H-M 'P 1 21 1'
_atom_sites_solution_hydrogens geom
_atom_sites_solution_primary direct
_atom_sites_solution_secondary difmap
_audit_creation_method SHELXL-2014/7
_audit_update_record
;
2018-08-07 deposited with the CCDC.
2018-10-18 downloaded from the CCDC.
;
_cell_angle_alpha 90
_cell_angle_beta 92.5190(10)
_cell_angle_gamma 90
_cell_formula_units_Z 4
_cell_length_a 6.3056(2)
_cell_length_b 17.1631(6)
_cell_length_c 17.9081(7)
_cell_measurement_reflns_used 9924
_cell_measurement_temperature 100(2)
_cell_measurement_theta_max 69.71
_cell_measurement_theta_min 3.57
_cell_volume 1936.21(12)
_computing_cell_refinement 'Bruker SAINT'
_computing_data_collection 'Bruker APEX2'
_computing_data_reduction 'Bruker SAINT'
_computing_molecular_graphics 'Bruker SHELXTL'
_computing_publication_material 'Bruker SHELXTL'
_computing_structure_refinement 'SHELXL-2014 (Sheldrick 2014)'
_computing_structure_solution 'SHELXS-97 (Sheldrick 2008)'
_diffrn_ambient_temperature 100(2)
_diffrn_measured_fraction_theta_full 0.979
_diffrn_measured_fraction_theta_max 0.951
_diffrn_measurement_device_type 'Bruker APEX-II CCD'
_diffrn_measurement_method '\f and \w scans'
_diffrn_radiation_type CuK\a
_diffrn_radiation_wavelength 1.54178
_diffrn_reflns_av_R_equivalents 0.0592
_diffrn_reflns_av_unetI/netI 0.0662
_diffrn_reflns_Laue_measured_fraction_full 0.979
_diffrn_reflns_Laue_measured_fraction_max 0.951
_diffrn_reflns_limit_h_max 7
_diffrn_reflns_limit_h_min -7
_diffrn_reflns_limit_k_max 20
_diffrn_reflns_limit_k_min -20
_diffrn_reflns_limit_l_max 21
_diffrn_reflns_limit_l_min -20
_diffrn_reflns_number 15901
_diffrn_reflns_point_group_measured_fraction_full 0.863
_diffrn_reflns_point_group_measured_fraction_max 0.832
_diffrn_reflns_theta_full 67.679
_diffrn_reflns_theta_max 70.267
_diffrn_reflns_theta_min 3.568
_diffrn_source 'fine-focus sealed tube'
_exptl_absorpt_coefficient_mu 0.708
_exptl_absorpt_correction_type multi-scan
_exptl_absorpt_process_details sadabs
_exptl_crystal_colour colourless
_exptl_crystal_density_diffrn 1.250
_exptl_crystal_description prism
_exptl_crystal_F_000 792
_exptl_crystal_size_max 1.050
_exptl_crystal_size_mid 0.420
_exptl_crystal_size_min 0.150
_exptl_transmission_factor_max 0.7533
_exptl_transmission_factor_min 0.4258
_refine_diff_density_max 0.714
_refine_diff_density_min -0.610
_refine_diff_density_rms 0.149
_refine_ls_abs_structure_details
;
 Flack x determined using 2223 quotients [(I+)-(I-)]/[(I+)+(I-)]
 (Parsons, Flack and Wagner, Acta Cryst. B69 (2013) 249-259).
;
_refine_ls_abs_structure_Flack 0.24(10)
_refine_ls_extinction_method none
_refine_ls_goodness_of_fit_ref 1.089
_refine_ls_hydrogen_treatment constr
_refine_ls_matrix_type full
_refine_ls_number_parameters 485
_refine_ls_number_reflns 6140
_refine_ls_number_restraints 1
_refine_ls_restrained_S_all 1.088
_refine_ls_R_factor_all 0.0716
_refine_ls_R_factor_gt 0.0705
_refine_ls_shift/su_max 0.010
_refine_ls_shift/su_mean 0.000
_refine_ls_structure_factor_coef Fsqd
_refine_ls_weighting_details 'w=1/[\s^2^(Fo^2^)+(0.1667P)^2^] where P=(Fo^2^+2Fc^2^)/3'
_refine_ls_weighting_scheme calc
_refine_ls_wR_factor_gt 0.1996
_refine_ls_wR_factor_ref 0.2013
_reflns_Friedel_coverage 0.689
_reflns_Friedel_fraction_full 0.739
_reflns_Friedel_fraction_max 0.704
_reflns_number_gt 5897
_reflns_number_total 6140
_reflns_threshold_expression 'I > 2\s(I)'
_cod_data_source_file c8ob02353k2.cif
_cod_data_source_block cu_zyh_lyy3262_0m
_cod_depositor_comments 'Adding full bibliography for 7156543--7156546.cif.'
_cod_database_code 7156544
_shelx_shelxl_version_number 2014/7
_shelx_space_group_comment
;
The symmetry employed for this shelxl refinement is uniquely defined
by the following loop, which should always be used as a source of
symmetry information in preference to the above space-group names.
They are only intended as comments.
;
_shelx_estimated_absorpt_t_min 0.523
_shelx_estimated_absorpt_t_max 0.901

loop_
_space_group_symop_operation_xyz
'x, y, z'
'-x, y+1/2, -z'

loop_
_atom_site_label
_atom_site_type_symbol
_atom_site_fract_x
_atom_site_fract_y
_atom_site_fract_z
_atom_site_U_iso_or_equiv
_atom_site_adp_type
_atom_site_occupancy
_atom_site_site_symmetry_order
_atom_site_calc_flag
_atom_site_refinement_flags_posn
_atom_site_refinement_flags_adp
O16 O 0.8006(4) -0.15255(17) 0.59938(17) 0.0151(6) Uani 1 1 d . .
O3 O 1.0650(5) -0.05804(17) 0.69934(16) 0.0161(6) Uani 1 1 d . .
H3 H 1.0791 -0.1067 0.6990 0.024 Uiso 1 1 calc R U
O12 O 0.9079(5) 0.16864(19) 0.84356(16) 0.0176(7) Uani 1 1 d . .
H12 H 0.9888 0.1355 0.8643 0.026 Uiso 1 1 calc R U
O13 O 1.0997(5) 0.3187(2) 0.81438(17) 0.0229(7) Uani 1 1 d . .
O8 O 0.8951(5) 0.24652(19) 0.44328(16) 0.0162(6) Uani 1 1 d . .
H8 H 0.9614 0.2875 0.4337 0.024 Uiso 1 1 calc R U
O16' O 0.4206(5) 0.64380(18) 0.69403(17) 0.0182(7) Uani 1 1 d . .
O3' O 0.1906(5) 0.77959(19) 0.71120(16) 0.0164(6) Uani 1 1 d . .
H3' H 0.2351 0.8256 0.7153 0.025 Uiso 1 1 calc R U
O13' O 0.1569(5) 1.08965(19) 0.94130(16) 0.0181(7) Uani 1 1 d . .
O12' O 0.3043(5) 1.03334(18) 0.80049(16) 0.0163(6) Uani 1 1 d . .
H12' H 0.2906 1.0798 0.8141 0.024 Uiso 1 1 calc R U
O8' O 0.4189(5) 0.75000(19) 1.09601(16) 0.0191(7) Uani 1 1 d . .
H8' H 0.3377 0.7137 1.1079 0.029 Uiso 1 1 calc R U
C20 C 0.9523(8) 0.4370(3) 0.6825(3) 0.0258(10) Uani 1 1 d . .
H20A H 0.7996 0.4297 0.6724 0.039 Uiso 1 1 calc R U
H20B H 0.9975 0.4858 0.6597 0.039 Uiso 1 1 calc R U
H20C H 0.9823 0.4392 0.7366 0.039 Uiso 1 1 calc R U
C15 C 1.0742(6) 0.3682(3) 0.6492(2) 0.0167(9) Uani 1 1 d . .
H15 H 1.0377 0.3659 0.5943 0.020 Uiso 1 1 calc R U
C14 C 1.0037(6) 0.2928(2) 0.6842(2) 0.0133(8) Uani 1 1 d . .
C10 C 0.8871(6) 0.2354(2) 0.6525(2) 0.0111(8) Uani 1 1 d . .
C11 C 0.8256(6) 0.1728(2) 0.7072(2) 0.0123(8) Uani 1 1 d . .
C1 C 0.8401(6) 0.0890(2) 0.6832(2) 0.0119(8) Uani 1 1 d . .
H1 H 0.7498 0.0540 0.7079 0.014 Uiso 1 1 calc R U
C2 C 0.9613(6) 0.0567(3) 0.6323(2) 0.0122(8) Uani 1 1 d . .
C3 C 0.9809(6) -0.0324(3) 0.6275(2) 0.0115(8) Uani 1 1 d . .
C16 C 0.7701(6) -0.0713(2) 0.6096(2) 0.0126(8) Uani 1 1 d . .
H16A H 0.6738 -0.0625 0.6510 0.015 Uiso 1 1 calc R U
H16B H 0.7036 -0.0484 0.5635 0.015 Uiso 1 1 calc R U
C21 C 0.6053(6) -0.1921(3) 0.5831(2) 0.0182(9) Uani 1 1 d . .
H21A H 0.5131 -0.1867 0.6255 0.027 Uiso 1 1 calc R U
H21B H 0.6335 -0.2475 0.5745 0.027 Uiso 1 1 calc R U
H21C H 0.5351 -0.1694 0.5383 0.027 Uiso 1 1 calc R U
C4 C 1.1450(6) -0.0455(3) 0.5670(2) 0.0153(8) Uani 1 1 d . .
H4A H 1.2356 -0.0913 0.5793 0.018 Uiso 1 1 calc R U
H4B H 1.0736 -0.0535 0.5173 0.018 Uiso 1 1 calc R U
C5 C 1.2763(6) 0.0296(3) 0.5686(2) 0.0172(9) Uani 1 1 d . .
H5A H 1.3462 0.0371 0.5207 0.021 Uiso 1 1 calc R U
H5B H 1.3866 0.0282 0.6097 0.021 Uiso 1 1 calc R U
C6 C 1.1150(6) 0.0958(2) 0.5814(2) 0.0119(8) Uani 1 1 d . .
H6 H 1.1898 0.1383 0.6101 0.014 Uiso 1 1 calc R U
C18 C 0.5957(6) 0.1892(3) 0.7302(2) 0.0143(8) Uani 1 1 d . .
H18A H 0.4984 0.1853 0.6862 0.022 Uiso 1 1 calc R U
H18B H 0.5879 0.2417 0.7514 0.022 Uiso 1 1 calc R U
H18C H 0.5554 0.1508 0.7676 0.022 Uiso 1 1 calc R U
C12 C 0.9850(6) 0.1887(3) 0.7737(2) 0.0138(8) Uani 1 1 d . .
H12A H 1.1161 0.1575 0.7660 0.017 Uiso 1 1 calc R U
C13 C 1.0402(6) 0.2750(3) 0.7652(2) 0.0152(8) Uani 1 1 d . .
C9 C 0.8004(6) 0.2358(2) 0.5726(2) 0.0130(8) Uani 1 1 d . .
H9A H 0.7390 0.2877 0.5611 0.016 Uiso 1 1 calc R U
H9B H 0.6843 0.1971 0.5673 0.016 Uiso 1 1 calc R U
C8 C 0.9683(6) 0.2170(3) 0.5151(2) 0.0120(8) Uani 1 1 d . .
H8A H 1.1024 0.2449 0.5305 0.014 Uiso 1 1 calc R U
C7 C 1.0191(6) 0.1309(3) 0.5070(2) 0.0135(8) Uani 1 1 d . .
H7 H 1.1339 0.1278 0.4703 0.016 Uiso 1 1 calc R U
C17 C 0.8296(7) 0.0861(3) 0.4718(2) 0.0190(9) Uani 1 1 d . .
H17A H 0.7153 0.0842 0.5071 0.029 Uiso 1 1 calc R U
H17B H 0.8736 0.0330 0.4599 0.029 Uiso 1 1 calc R U
H17C H 0.7787 0.1125 0.4259 0.029 Uiso 1 1 calc R U
C19 C 1.3141(7) 0.3801(3) 0.6600(3) 0.0301(11) Uani 1 1 d . .
H19A H 1.3525 0.3841 0.7135 0.045 Uiso 1 1 calc R U
H19B H 1.3551 0.4281 0.6348 0.045 Uiso 1 1 calc R U
H19C H 1.3883 0.3358 0.6387 0.045 Uiso 1 1 calc R U
C19' C 0.3941(7) 0.9600(3) 1.1369(2) 0.0241(10) Uani 1 1 d . .
H19D H 0.3671 0.9039 1.1400 0.036 Uiso 1 1 calc R U
H19E H 0.3616 0.9848 1.1844 0.036 Uiso 1 1 calc R U
H19F H 0.5437 0.9688 1.1268 0.036 Uiso 1 1 calc R U
C15' C 0.2538(7) 0.9951(3) 1.0739(2) 0.0183(9) Uani 1 1 d . .
H15' H 0.2728 1.0528 1.0778 0.022 Uiso 1 1 calc R U
C14' C 0.3099(6) 0.9736(2) 0.9951(2) 0.0121(8) Uani 1 1 d . .
C10' C 0.4177(6) 0.9132(2) 0.9660(2) 0.0122(8) Uani 1 1 d . .
C11' C 0.4478(6) 0.9245(2) 0.8824(2) 0.0112(8) Uani 1 1 d . .
C1' C 0.4258(6) 0.8534(3) 0.8337(2) 0.0124(8) Uani 1 1 d . .
H1' H 0.5144 0.8521 0.7922 0.015 Uiso 1 1 calc R U
C2' C 0.2997(6) 0.7920(2) 0.8406(2) 0.0113(8) Uani 1 1 d . .
C3' C 0.2655(6) 0.7347(2) 0.7755(2) 0.0140(9) Uani 1 1 d . .
C16' C 0.4695(7) 0.6935(2) 0.7561(2) 0.0140(8) Uani 1 1 d . .
H16C H 0.5785 0.7321 0.7430 0.017 Uiso 1 1 calc R U
H16D H 0.5251 0.6625 0.7993 0.017 Uiso 1 1 calc R U
C21' C 0.6007(7) 0.6013(3) 0.6733(2) 0.0206(9) Uani 1 1 d . .
H21D H 0.7095 0.6375 0.6568 0.031 Uiso 1 1 calc R U
H21E H 0.5604 0.5656 0.6324 0.031 Uiso 1 1 calc R U
H21F H 0.6573 0.5714 0.7163 0.031 Uiso 1 1 calc R U
C20' C 0.0169(7) 0.9797(3) 1.0851(3) 0.0219(10) Uani 1 1 d . .
H20D H -0.0684 1.0047 1.0448 0.033 Uiso 1 1 calc R U
H20E H -0.0221 1.0011 1.1333 0.033 Uiso 1 1 calc R U
H20F H -0.0096 0.9234 1.0843 0.033 Uiso 1 1 calc R U
C13' C 0.2368(6) 1.0260(3) 0.9345(2) 0.0127(8) Uani 1 1 d . .
C12' C 0.2694(6) 0.9833(2) 0.8613(2) 0.0127(8) Uani 1 1 d . .
H12B H 0.1375 0.9528 0.8487 0.015 Uiso 1 1 calc R U
C9' C 0.5077(6) 0.8434(2) 1.0054(2) 0.0116(8) Uani 1 1 d . .
H9'1 H 0.5972 0.8605 1.0492 0.014 Uiso 1 1 calc R U
H9'2 H 0.5992 0.8146 0.9714 0.014 Uiso 1 1 calc R U
C8' C 0.3315(6) 0.7888(3) 1.0317(2) 0.0138(8) Uani 1 1 d . .
H8'1 H 0.2108 0.8218 1.0476 0.017 Uiso 1 1 calc R U
C7' C 0.2442(6) 0.7307(3) 0.9727(2) 0.0154(9) Uani 1 1 d . .
H7' H 0.1233 0.7035 0.9959 0.018 Uiso 1 1 calc R U
C6' C 0.1462(6) 0.7735(3) 0.9020(2) 0.0129(8) Uani 1 1 d . .
H6' H 0.0798 0.8232 0.9184 0.015 Uiso 1 1 calc R U
C5' C -0.0242(6) 0.7243(3) 0.8600(2) 0.0189(9) Uani 1 1 d . .
H5'1 H -0.0923 0.6880 0.8947 0.023 Uiso 1 1 calc R U
H5'2 H -0.1350 0.7582 0.8364 0.023 Uiso 1 1 calc R U
C4' C 0.0916(7) 0.6792(3) 0.8008(3) 0.0187(9) Uani 1 1 d . .
H4'1 H -0.0068 0.6654 0.7582 0.022 Uiso 1 1 calc R U
H4'2 H 0.1547 0.6308 0.8221 0.022 Uiso 1 1 calc R U
C17' C 0.4072(7) 0.6676(3) 0.9574(3) 0.0195(9) Uani 1 1 d . .
H17D H 0.5237 0.6902 0.9301 0.029 Uiso 1 1 calc R U
H17E H 0.3393 0.6260 0.9273 0.029 Uiso 1 1 calc R U
H17F H 0.4634 0.6460 1.0049 0.029 Uiso 1 1 calc R U
C18' C 0.6686(6) 0.9617(3) 0.8733(2) 0.0160(8) Uani 1 1 d . .
H18D H 0.7788 0.9264 0.8936 0.024 Uiso 1 1 calc R U
H18E H 0.6767 1.0113 0.9004 0.024 Uiso 1 1 calc R U
H18F H 0.6902 0.9709 0.8202 0.024 Uiso 1 1 calc R U

loop_
_atom_site_aniso_label
_atom_site_aniso_U_11
_atom_site_aniso_U_22
_atom_site_aniso_U_33
_atom_site_aniso_U_23
_atom_site_aniso_U_13
_atom_site_aniso_U_12
O16 0.0184(13) 0.0091(14) 0.0181(14) -0.0038(12) 0.0046(11) 0.0002(11)
O3 0.0277(14) 0.0102(15) 0.0102(13) -0.0009(11) -0.0025(11) 0.0035(12)
O12 0.0266(15) 0.0225(17) 0.0045(12) 0.0049(12) 0.0074(11) 0.0082(13)
O13 0.0382(17) 0.0161(16) 0.0141(14) -0.0052(13) -0.0016(12) 0.0006(14)
O8 0.0252(14) 0.0171(15) 0.0066(12) 0.0027(12) 0.0031(11) -0.0079(12)
O16' 0.0223(14) 0.0167(16) 0.0155(14) -0.0070(13) 0.0003(12) 0.0047(13)
O3' 0.0261(14) 0.0136(15) 0.0093(13) -0.0008(12) -0.0007(10) 0.0051(12)
O13' 0.0261(14) 0.0144(16) 0.0140(14) 0.0009(12) 0.0031(12) 0.0037(13)
O12' 0.0280(15) 0.0108(14) 0.0102(13) 0.0043(12) 0.0023(11) -0.0008(12)
O8' 0.0264(14) 0.0219(17) 0.0089(13) 0.0079(13) 0.0012(11) -0.0056(13)
C20 0.038(2) 0.011(2) 0.029(2) 0.0021(19) 0.0133(19) 0.003(2)
C15 0.0223(19) 0.013(2) 0.0157(19) -0.0017(17) 0.0047(15) 0.0000(17)
C14 0.0181(17) 0.013(2) 0.0088(18) -0.0001(16) 0.0049(14) 0.0059(16)
C10 0.0157(16) 0.010(2) 0.0082(18) -0.0008(16) 0.0058(14) 0.0050(14)
C11 0.0172(18) 0.013(2) 0.0072(16) 0.0014(16) 0.0065(14) 0.0031(16)
C1 0.0193(18) 0.0092(19) 0.0079(16) 0.0018(15) 0.0062(14) 0.0008(15)
C2 0.0159(17) 0.014(2) 0.0064(16) -0.0008(15) 0.0014(14) 0.0014(16)
C3 0.0151(17) 0.013(2) 0.0063(16) -0.0004(15) 0.0026(13) 0.0029(15)
C16 0.0178(17) 0.0089(19) 0.0115(17) 0.0008(16) 0.0047(14) 0.0013(15)
C21 0.0166(17) 0.015(2) 0.023(2) -0.0035(18) 0.0051(15) -0.0006(16)
C4 0.0158(17) 0.014(2) 0.0168(19) -0.0047(17) 0.0095(15) 0.0031(16)
C5 0.0162(18) 0.017(2) 0.0184(19) 0.0009(18) 0.0044(15) 0.0011(16)
C6 0.0123(16) 0.011(2) 0.0123(18) -0.0019(16) 0.0048(14) -0.0016(15)
C18 0.0168(18) 0.015(2) 0.0121(17) -0.0004(16) 0.0076(15) 0.0043(15)
C12 0.0204(18) 0.015(2) 0.0066(17) 0.0011(16) 0.0084(15) 0.0048(15)
C13 0.0183(17) 0.015(2) 0.0126(19) -0.0026(17) 0.0035(15) 0.0049(17)
C9 0.0183(17) 0.015(2) 0.0061(17) 0.0018(15) 0.0026(15) 0.0007(15)
C8 0.0147(17) 0.015(2) 0.0070(17) 0.0022(16) 0.0032(14) -0.0023(16)
C7 0.0154(17) 0.018(2) 0.0078(16) -0.0013(16) 0.0056(14) -0.0020(16)
C17 0.030(2) 0.015(2) 0.0125(19) 0.0022(17) 0.0003(17) -0.0046(18)
C19 0.026(2) 0.019(2) 0.046(3) 0.006(2) 0.008(2) -0.003(2)
C19' 0.031(2) 0.033(3) 0.0086(18) -0.003(2) 0.0055(16) 0.001(2)
C15' 0.028(2) 0.017(2) 0.011(2) -0.0028(17) 0.0069(16) 0.0012(18)
C14' 0.0185(17) 0.0096(19) 0.0087(18) 0.0000(15) 0.0053(14) -0.0018(15)
C10' 0.0150(17) 0.013(2) 0.0085(17) 0.0003(16) 0.0039(13) -0.0049(16)
C11' 0.0179(18) 0.0093(19) 0.0068(17) 0.0014(15) 0.0054(13) -0.0042(15)
C1' 0.0150(16) 0.014(2) 0.0090(17) 0.0009(16) 0.0045(13) 0.0024(15)
C2' 0.0151(16) 0.011(2) 0.0075(17) 0.0022(16) 0.0027(14) 0.0027(15)
C3' 0.0186(18) 0.012(2) 0.0108(18) -0.0004(16) 0.0004(15) 0.0029(16)
C16' 0.0206(18) 0.012(2) 0.0099(17) -0.0030(16) 0.0007(15) 0.0023(15)
C21' 0.027(2) 0.021(2) 0.0141(18) -0.0045(18) 0.0024(17) 0.0099(18)
C20' 0.027(2) 0.023(3) 0.017(2) -0.0006(18) 0.0124(17) 0.0083(19)
C13' 0.0159(17) 0.010(2) 0.0127(18) -0.0021(16) 0.0054(14) -0.0043(15)
C12' 0.0175(18) 0.011(2) 0.0096(18) 0.0009(16) 0.0054(14) -0.0031(15)
C9' 0.0160(16) 0.013(2) 0.0065(16) -0.0021(15) 0.0028(13) -0.0015(15)
C8' 0.0168(17) 0.016(2) 0.0091(18) 0.0018(16) 0.0060(14) -0.0025(16)
C7' 0.0168(18) 0.018(2) 0.0116(19) 0.0052(17) 0.0055(15) -0.0025(16)
C6' 0.0140(16) 0.013(2) 0.0118(18) 0.0008(16) 0.0050(14) -0.0006(15)
C5' 0.0167(18) 0.025(2) 0.015(2) 0.0013(18) 0.0031(15) -0.0038(18)
C4' 0.0191(19) 0.019(2) 0.018(2) -0.0034(19) 0.0033(16) -0.0030(17)
C17' 0.026(2) 0.016(2) 0.0163(19) 0.0035(17) 0.0018(17) 0.0044(18)
C18' 0.0156(17) 0.020(2) 0.0131(18) 0.0013(18) 0.0052(14) -0.0068(17)

loop_
_atom_type_symbol
_atom_type_description
_atom_type_scat_dispersion_real
_atom_type_scat_dispersion_imag
_atom_type_scat_source
C C 0.0181 0.0091 'International Tables Vol C Tables 4.2.6.8 and 6.1.1.4'
H H 0.0000 0.0000 'International Tables Vol C Tables 4.2.6.8 and 6.1.1.4'
O O 0.0492 0.0322 'International Tables Vol C Tables 4.2.6.8 and 6.1.1.4'

loop_
_geom_angle_atom_site_label_1
_geom_angle_atom_site_label_2
_geom_angle_atom_site_label_3
_geom_angle
C16 O16 C21 111.9(3)
C3 O3 H3 109.5
C12 O12 H12 109.5
C8 O8 H8 109.5
C21' O16' C16' 111.4(3)
C3' O3' H3' 109.5
C12' O12' H12' 109.5
C8' O8' H8' 109.5
C15 C20 H20A 109.5
C15 C20 H20B 109.5
H20A C20 H20B 109.5
C15 C20 H20C 109.5
H20A C20 H20C 109.5
H20B C20 H20C 109.5
C14 C15 C19 111.6(4)
C14 C15 C20 109.5(3)
C19 C15 C20 110.8(4)
C14 C15 H15 108.3
C19 C15 H15 108.3
C20 C15 H15 108.3
C10 C14 C13 108.7(4)
C10 C14 C15 128.2(4)
C13 C14 C15 122.9(4)
C14 C10 C9 124.6(4)
C14 C10 C11 113.5(3)
C9 C10 C11 121.6(3)
C1 C11 C10 118.2(3)
C1 C11 C12 110.1(3)
C10 C11 C12 101.3(3)
C1 C11 C18 108.6(3)
C10 C11 C18 108.2(3)
C12 C11 C18 110.3(3)
C2 C1 C11 129.5(4)
C2 C1 H1 115.2
C11 C1 H1 115.2
C1 C2 C6 128.8(4)
C1 C2 C3 120.2(4)
C6 C2 C3 110.5(3)
O3 C3 C16 109.9(3)
O3 C3 C2 106.3(3)
C16 C3 C2 112.3(3)
O3 C3 C4 110.5(3)
C16 C3 C4 113.4(3)
C2 C3 C4 104.1(3)
O16 C16 C3 109.8(3)
O16 C16 H16A 109.7
C3 C16 H16A 109.7
O16 C16 H16B 109.7
C3 C16 H16B 109.7
H16A C16 H16B 108.2
O16 C21 H21A 109.5
O16 C21 H21B 109.5
H21A C21 H21B 109.5
O16 C21 H21C 109.5
H21A C21 H21C 109.5
H21B C21 H21C 109.5
C5 C4 C3 104.0(3)
C5 C4 H4A 111.0
C3 C4 H4A 111.0
C5 C4 H4B 111.0
C3 C4 H4B 111.0
H4A C4 H4B 109.0
C4 C5 C6 105.2(3)
C4 C5 H5A 110.7
C6 C5 H5A 110.7
C4 C5 H5B 110.7
C6 C5 H5B 110.7
H5A C5 H5B 108.8
C2 C6 C5 101.9(3)
C2 C6 C7 116.8(3)
C5 C6 C7 112.9(3)
C2 C6 H6 108.3
C5 C6 H6 108.3
C7 C6 H6 108.3
C11 C18 H18A 109.5
C11 C18 H18B 109.5
H18A C18 H18B 109.5
C11 C18 H18C 109.5
H18A C18 H18C 109.5
H18B C18 H18C 109.5
O12 C12 C13 114.5(3)
O12 C12 C11 113.8(3)
C13 C12 C11 103.7(3)
O12 C12 H12A 108.2
C13 C12 H12A 108.2
C11 C12 H12A 108.2
O13 C13 C14 127.8(4)
O13 C13 C12 126.5(4)
C14 C13 C12 105.6(3)
C10 C9 C8 113.6(3)
C10 C9 H9A 108.8
C8 C9 H9A 108.8
C10 C9 H9B 108.8
C8 C9 H9B 108.8
H9A C9 H9B 107.7
O8 C8 C7 108.5(3)
O8 C8 C9 108.7(3)
C7 C8 C9 114.9(3)
O8 C8 H8A 108.2
C7 C8 H8A 108.2
C9 C8 H8A 108.2
C8 C7 C17 111.3(3)
C8 C7 C6 111.7(3)
C17 C7 C6 115.0(3)
C8 C7 H7 106.0
C17 C7 H7 106.0
C6 C7 H7 106.0
C7 C17 H17A 109.5
C7 C17 H17B 109.5
H17A C17 H17B 109.5
C7 C17 H17C 109.5
H17A C17 H17C 109.5
H17B C17 H17C 109.5
C15 C19 H19A 109.5
C15 C19 H19B 109.5
H19A C19 H19B 109.5
C15 C19 H19C 109.5
H19A C19 H19C 109.5
H19B C19 H19C 109.5
C15' C19' H19D 109.5
C15' C19' H19E 109.5
H19D C19' H19E 109.5
C15' C19' H19F 109.5
H19D C19' H19F 109.5
H19E C19' H19F 109.5
C14' C15' C19' 116.2(4)
C14' C15' C20' 110.3(4)
C19' C15' C20' 111.7(4)
C14' C15' H15' 106.0
C19' C15' H15' 106.0
C20' C15' H15' 106.0
C10' C14' C13' 109.3(3)
C10' C14' C15' 133.3(4)
C13' C14' C15' 117.4(4)
C14' C10' C9' 128.2(4)
C14' C10' C11' 111.4(4)
C9' C10' C11' 120.4(4)
C1' C11' C10' 116.9(3)
C1' C11' C12' 109.9(3)
C10' C11' C12' 101.7(3)
C1' C11' C18' 109.5(3)
C10' C11' C18' 107.9(3)
C12' C11' C18' 110.8(3)
C2' C1' C11' 129.0(4)
C2' C1' H1' 115.5
C11' C1' H1' 115.5
C1' C2' C6' 129.2(4)
C1' C2' C3' 120.1(4)
C6' C2' C3' 109.9(3)
O3' C3' C16' 108.4(3)
O3' C3' C2' 107.1(3)
C16' C3' C2' 112.3(3)
O3' C3' C4' 110.6(3)
C16' C3' C4' 113.6(4)
C2' C3' C4' 104.6(3)
O16' C16' C3' 107.5(3)
O16' C16' H16C 110.2
C3' C16' H16C 110.2
O16' C16' H16D 110.2
C3' C16' H16D 110.2
H16C C16' H16D 108.5
O16' C21' H21D 109.5
O16' C21' H21E 109.5
H21D C21' H21E 109.5
O16' C21' H21F 109.5
H21D C21' H21F 109.5
H21E C21' H21F 109.5
C15' C20' H20D 109.5
C15' C20' H20E 109.5
H20D C20' H20E 109.5
C15' C20' H20F 109.5
H20D C20' H20F 109.5
H20E C20' H20F 109.5
O13' C13' C14' 126.7(4)
O13' C13' C12' 126.3(4)
C14' C13' C12' 107.0(3)
O12' C12' C13' 113.8(4)
O12' C12' C11' 116.7(3)
C13' C12' C11' 103.1(3)
O12' C12' H12B 107.6
C13' C12' H12B 107.6
C11' C12' H12B 107.6
C10' C9' C8' 111.6(3)
C10' C9' H9'1 109.3
C8' C9' H9'1 109.3
C10' C9' H9'2 109.3
C8' C9' H9'2 109.3
H9'1 C9' H9'2 108.0
O8' C8' C7' 111.7(4)
O8' C8' C9' 105.9(3)
C7' C8' C9' 115.1(3)
O8' C8' H8'1 108.0
C7' C8' H8'1 108.0
C9' C8' H8'1 108.0
C17' C7' C8' 111.1(3)
C17' C7' C6' 115.6(3)
C8' C7' C6' 111.6(4)
C17' C7' H7' 105.9
C8' C7' H7' 105.9
C6' C7' H7' 105.9
C2' C6' C5' 102.3(3)
C2' C6' C7' 116.0(3)
C5' C6' C7' 112.4(4)
C2' C6' H6' 108.6
C5' C6' H6' 108.6
C7' C6' H6' 108.6
C4' C5' C6' 105.9(3)
C4' C5' H5'1 110.6
C6' C5' H5'1 110.6
C4' C5' H5'2 110.6
C6' C5' H5'2 110.6
H5'1 C5' H5'2 108.7
C5' C4' C3' 105.1(4)
C5' C4' H4'1 110.7
C3' C4' H4'1 110.7
C5' C4' H4'2 110.7
C3' C4' H4'2 110.7
H4'1 C4' H4'2 108.8
C7' C17' H17D 109.5
C7' C17' H17E 109.5
H17D C17' H17E 109.5
C7' C17' H17F 109.5
H17D C17' H17F 109.5
H17E C17' H17F 109.5
C11' C18' H18D 109.5
C11' C18' H18E 109.5
H18D C18' H18E 109.5
C11' C18' H18F 109.5
H18D C18' H18F 109.5
H18E C18' H18F 109.5

loop_
_geom_bond_atom_site_label_1
_geom_bond_atom_site_label_2
_geom_bond_distance
O16 C16 1.421(5)
O16 C21 1.425(5)
O3 C3 1.440(5)
O3 H3 0.8400
O12 C12 1.404(5)
O12 H12 0.8400
O13 C13 1.204(6)
O8 C8 1.440(5)
O8 H8 0.8400
O16' C21' 1.413(5)
O16' C16' 1.424(5)
O3' C3' 1.447(5)
O3' H3' 0.8400
O13' C13' 1.212(5)
O12' C12' 1.411(5)
O12' H12' 0.8400
O8' C8' 1.420(5)
O8' H8' 0.8400
C20 C15 1.543(6)
C20 H20A 0.9800
C20 H20B 0.9800
C20 H20C 0.9800
C15 C14 1.513(6)
C15 C19 1.530(6)
C15 H15 1.0000
C14 C10 1.340(6)
C14 C13 1.491(5)
C10 C9 1.509(5)
C10 C11 1.517(5)
C11 C1 1.504(6)
C11 C12 1.549(6)
C11 C18 1.550(5)
C1 C2 1.335(6)
C1 H1 0.9500
C2 C6 1.516(5)
C2 C3 1.537(6)
C3 C16 1.509(6)
C3 C4 1.546(5)
C16 H16A 0.9900
C16 H16B 0.9900
C21 H21A 0.9800
C21 H21B 0.9800
C21 H21C 0.9800
C4 C5 1.532(6)
C4 H4A 0.9900
C4 H4B 0.9900
C5 C6 1.548(6)
C5 H5A 0.9900
C5 H5B 0.9900
C6 C7 1.560(5)
C6 H6 1.0000
C18 H18A 0.9800
C18 H18B 0.9800
C18 H18C 0.9800
C12 C13 1.530(6)
C12 H12A 1.0000
C9 C8 1.543(5)
C9 H9A 0.9900
C9 H9B 0.9900
C8 C7 1.520(6)
C8 H8A 1.0000
C7 C17 1.533(6)
C7 H7 1.0000
C17 H17A 0.9800
C17 H17B 0.9800
C17 H17C 0.9800
C19 H19A 0.9800
C19 H19B 0.9800
C19 H19C 0.9800
C19' C15' 1.527(6)
C19' H19D 0.9800
C19' H19E 0.9800
C19' H19F 0.9800
C15' C14' 1.515(5)
C15' C20' 1.539(6)
C15' H15' 1.0000
C14' C10' 1.357(6)
C14' C13' 1.467(6)
C10' C9' 1.489(6)
C10' C11' 1.529(5)
C11' C1' 1.505(6)
C11' C12' 1.546(6)
C11' C18' 1.546(5)
C1' C2' 1.328(6)
C1' H1' 0.9500
C2' C6' 1.530(5)
C2' C3' 1.534(6)
C3' C16' 1.522(6)
C3' C4' 1.536(6)
C16' H16C 0.9900
C16' H16D 0.9900
C21' H21D 0.9800
C21' H21E 0.9800
C21' H21F 0.9800
C20' H20D 0.9800
C20' H20E 0.9800
C20' H20F 0.9800
C13' C12' 1.525(5)
C12' H12B 1.0000
C9' C8' 1.544(5)
C9' H9'1 0.9900
C9' H9'2 0.9900
C8' C7' 1.537(6)
C8' H8'1 1.0000
C7' C17' 1.527(6)
C7' C6' 1.566(5)
C7' H7' 1.0000
C6' C5' 1.537(6)
C6' H6' 1.0000
C5' C4' 1.525(6)
C5' H5'1 0.9900
C5' H5'2 0.9900
C4' H4'1 0.9900
C4' H4'2 0.9900
C17' H17D 0.9800
C17' H17E 0.9800
C17' H17F 0.9800
C18' H18D 0.9800
C18' H18E 0.9800
C18' H18F 0.9800

loop_
_geom_hbond_atom_site_label_D
_geom_hbond_atom_site_label_H
_geom_hbond_atom_site_label_A
_geom_hbond_distance_DH
_geom_hbond_distance_HA
_geom_hbond_distance_DA
_geom_hbond_angle_DHA
_geom_hbond_site_symmetry_A
C12 H12A O12' 1.00 2.50 3.363(5) 143.9 1_645
O8' H8' O12 0.84 1.97 2.750(4) 154.7 2_657
O12' H12' O13' 0.84 2.47 2.892(4) 112.1 .
O3' H3' O3 0.84 2.28 2.902(4) 131.2 1_465
O8 H8 O16 0.84 1.93 2.720(4) 155.2 2_756
O12 H12 O13' 0.84 1.87 2.670(4) 157.3 1_645
O3 H3 O3' 0.84 2.08 2.902(4) 165.2 1_645
C12 H12A O12' 1.00 2.50 3.363(5) 143.9 1_645
O8' H8' O12 0.84 1.97 2.750(4) 154.7 2_657
O12' H12' O13' 0.84 2.47 2.892(4) 112.1 .
O3' H3' O3 0.84 2.28 2.902(4) 131.2 1_465
O8 H8 O16 0.84 1.93 2.720(4) 155.2 2_756
O12 H12 O13' 0.84 1.87 2.670(4) 157.3 1_645
O3 H3 O3' 0.84 2.08 2.902(4) 165.2 1_645
C12 H12A O12' 1.00 2.50 3.363(5) 143.9 1_645
O8' H8' O12 0.84 1.97 2.750(4) 154.7 2_657
O12' H12' O13' 0.84 2.47 2.892(4) 112.1 .
O3' H3' O3 0.84 2.28 2.902(4) 131.2 1_465
O8 H8 O16 0.84 1.93 2.720(4) 155.2 2_756
O12 H12 O13' 0.84 1.87 2.670(4) 157.3 1_645
O3 H3 O3' 0.84 2.08 2.902(4) 165.2 1_645
C12 H12A O12' 1.00 2.50 3.363(5) 143.9 1_645
O8' H8' O12 0.84 1.97 2.750(4) 154.7 2_657
O12' H12' O13' 0.84 2.47 2.892(4) 112.1 .
O3' H3' O3 0.84 2.28 2.902(4) 131.2 1_465
O8 H8 O16 0.84 1.93 2.720(4) 155.2 2_756
O12 H12 O13' 0.84 1.87 2.670(4) 157.3 1_645
O3 H3 O3' 0.84 2.08 2.902(4) 165.2 1_645
C12 H12A O12' 1.00 2.50 3.363(5) 143.9 1_645
O8' H8' O12 0.84 1.97 2.750(4) 154.7 2_657
O12' H12' O13' 0.84 2.47 2.892(4) 112.1 .
O3' H3' O3 0.84 2.28 2.902(4) 131.2 1_465
O8 H8 O16 0.84 1.93 2.720(4) 155.2 2_756
O12 H12 O13' 0.84 1.87 2.670(4) 157.3 1_645
O3 H3 O3' 0.84 2.08 2.902(4) 165.2 1_645
C12 H12A O12' 1.00 2.50 3.363(5) 143.9 1_645
O8' H8' O12 0.84 1.97 2.750(4) 154.7 2_657
O12' H12' O13' 0.84 2.47 2.892(4) 112.1 .
O3' H3' O3 0.84 2.28 2.902(4) 131.2 1_465
O8 H8 O16 0.84 1.93 2.720(4) 155.2 2_756
O12 H12 O13' 0.84 1.87 2.670(4) 157.3 1_645
O3 H3 O3' 0.84 2.08 2.902(4) 165.2 1_645
C12 H12A O12' 1.00 2.50 3.363(5) 143.9 1_645
O8' H8' O12 0.84 1.97 2.750(4) 154.7 2_657
O12' H12' O13' 0.84 2.47 2.892(4) 112.1 .
O3' H3' O3 0.84 2.28 2.902(4) 131.2 1_465
O8 H8 O16 0.84 1.93 2.720(4) 155.2 2_756
O12 H12 O13' 0.84 1.87 2.670(4) 157.3 1_645
O3 H3 O3' 0.84 2.08 2.902(4) 165.2 1_645
C12 H12A O12' 1.00 2.50 3.363(5) 143.9 1_645
O8' H8' O12 0.84 1.97 2.750(4) 154.7 2_657
O12' H12' O13' 0.84 2.47 2.892(4) 112.1 .
O3' H3' O3 0.84 2.28 2.902(4) 131.2 1_465
O8 H8 O16 0.84 1.93 2.720(4) 155.2 2_756
O12 H12 O13' 0.84 1.87 2.670(4) 157.3 1_645
O3 H3 O3' 0.84 2.08 2.902(4) 165.2 1_645
C12 H12A O12' 1.00 2.50 3.363(5) 143.9 1_645
O8' H8' O12 0.84 1.97 2.750(4) 154.7 2_657
O12' H12' O13' 0.84 2.47 2.892(4) 112.1 .
O3' H3' O3 0.84 2.28 2.902(4) 131.2 1_465
O8 H8 O16 0.84 1.93 2.720(4) 155.2 2_756
O12 H12 O13' 0.84 1.87 2.670(4) 157.3 1_645
O3 H3 O3' 0.84 2.08 2.902(4) 165.2 1_645
C12 H12A O12' 1.00 2.50 3.363(5) 143.9 1_645
O8' H8' O12 0.84 1.97 2.750(4) 154.7 2_657
O3' H3' O3 0.84 2.28 2.902(4) 131.2 1_465
O8 H8 O16 0.84 1.93 2.720(4) 155.2 2_756
O3 H3 O3' 0.84 2.08 2.902(4) 165.2 1_645
O3 H3 O3' 0.84 2.08 2.902(4) 165.2 1_645
O8 H8 O16 0.84 1.93 2.720(4) 155.2 2_756
O3' H3' O3 0.84 2.28 2.902(4) 131.2 1_465
O8' H8' O12 0.84 1.97 2.750(4) 154.7 2_657
C21 H21A O3' 0.98 2.67 3.586(5) 156.7 1_545
C12 H12A O12' 1.00 2.50 3.363(5) 143.9 1_645
O3 H3 O3' 0.84 2.08 2.902(4) 165.2 1_645
O12 H12 O13' 0.84 1.87 2.670(4) 157.3 1_645
O8 H8 O16 0.84 1.93 2.720(4) 155.2 2_756
O3' H3' O3 0.84 2.28 2.902(4) 131.2 1_465
O12' H12' O13' 0.84 2.47 2.892(4) 112.1 .
O8' H8' O12 0.84 1.97 2.750(4) 154.7 2_657
C12 H12A O12' 1.00 2.50 3.363(5) 143.9 1_645
O3 H3 O3' 0.84 2.08 2.902(4) 165.2 1_645
O12 H12 O13' 0.84 1.87 2.670(4) 157.3 1_645
O8 H8 O16 0.84 1.93 2.720(4) 155.2 2_756
O3' H3' O3 0.84 2.28 2.902(4) 131.2 1_465
O12' H12' O13' 0.84 2.47 2.892(4) 112.1 .
O8' H8' O12 0.84 1.97 2.750(4) 154.7 2_657
C12 H12A O12' 1.00 2.50 3.363(5) 143.9 1_645
O3 H3 O3' 0.84 2.08 2.902(4) 165.2 1_645
O12 H12 O13' 0.84 1.87 2.670(4) 157.3 1_645
O8 H8 O16 0.84 1.93 2.720(4) 155.2 2_756
O3' H3' O3 0.84 2.28 2.902(4) 131.2 1_465
O12' H12' O13' 0.84 2.47 2.892(4) 112.1 .
O8' H8' O12 0.84 1.97 2.750(4) 154.7 2_657
C12 H12A O12' 1.00 2.50 3.363(5) 143.9 1_645
O3 H3 O3' 0.84 2.08 2.902(4) 165.2 1_645
O12 H12 O13' 0.84 1.87 2.670(4) 157.3 1_645
O8 H8 O16 0.84 1.93 2.720(4) 155.2 2_756
O3' H3' O3 0.84 2.28 2.902(4) 131.2 1_465
O12' H12' O13' 0.84 2.47 2.892(4) 112.1 .
O8' H8' O12 0.84 1.97 2.750(4) 154.7 2_657
C12 H12A O12' 1.00 2.50 3.363(5) 143.9 1_645
O3 H3 O3' 0.84 2.08 2.902(4) 165.2 1_645
O12 H12 O13' 0.84 1.87 2.670(4) 157.3 1_645
O8 H8 O16 0.84 1.93 2.720(4) 155.2 2_756
O3' H3' O3 0.84 2.28 2.902(4) 131.2 1_465
O12' H12' O13' 0.84 2.47 2.892(4) 112.1 .
O8' H8' O12 0.84 1.97 2.750(4) 154.7 2_657
C12 H12A O12' 1.00 2.50 3.363(5) 143.9 1_645
O3 H3 O3' 0.84 2.08 2.902(4) 165.2 1_645
O12 H12 O13' 0.84 1.87 2.670(4) 157.3 1_645
O8 H8 O16 0.84 1.93 2.720(4) 155.2 2_756
O3' H3' O3 0.84 2.28 2.902(4) 131.2 1_465
O12' H12' O13' 0.84 2.47 2.892(4) 112.1 .
O8' H8' O12 0.84 1.97 2.750(4) 154.7 2_657
C12 H12A O12' 1.00 2.50 3.363(5) 143.9 1_645
O3 H3 O3' 0.84 2.08 2.902(4) 165.2 1_645
O12 H12 O13' 0.84 1.87 2.670(4) 157.3 1_645
O8 H8 O16 0.84 1.93 2.720(4) 155.2 2_756
O3' H3' O3 0.84 2.28 2.902(4) 131.2 1_465
O12' H12' O13' 0.84 2.47 2.892(4) 112.1 .
O8' H8' O12 0.84 1.97 2.750(4) 154.7 2_657
C12 H12A O12' 1.00 2.50 3.363(5) 143.9 1_645
O3 H3 O3' 0.84 2.08 2.902(4) 165.2 1_645
O12 H12 O13' 0.84 1.87 2.670(4) 157.3 1_645
O8 H8 O16 0.84 1.93 2.720(4) 155.2 2_756
O3' H3' O3 0.84 2.28 2.902(4) 131.2 1_465
O12' H12' O13' 0.84 2.47 2.892(4) 112.1 .
O8' H8' O12 0.84 1.97 2.750(4) 154.7 2_657
C12 H12A O12' 1.00 2.50 3.363(5) 143.9 1_645

loop_
_geom_torsion_atom_site_label_1
_geom_torsion_atom_site_label_2
_geom_torsion_atom_site_label_3
_geom_torsion_atom_site_label_4
_geom_torsion
C19 C15 C14 C10 -127.5(5)
C20 C15 C14 C10 109.4(5)
C19 C15 C14 C13 58.7(5)
C20 C15 C14 C13 -64.4(5)
C13 C14 C10 C9 174.2(3)
C15 C14 C10 C9 -0.2(6)
C13 C14 C10 C11 1.2(4)
C15 C14 C10 C11 -173.2(4)
C14 C10 C11 C1 -137.5(4)
C9 C10 C11 C1 49.3(5)
C14 C10 C11 C12 -17.2(4)
C9 C10 C11 C12 169.5(3)
C14 C10 C11 C18 98.7(4)
C9 C10 C11 C18 -74.5(4)
C10 C11 C1 C2 25.0(6)
C12 C11 C1 C2 -90.7(5)
C18 C11 C1 C2 148.5(4)
C11 C1 C2 C6 -2.6(7)
C11 C1 C2 C3 168.4(4)
C1 C2 C3 O3 -59.2(5)
C6 C2 C3 O3 113.2(3)
C1 C2 C3 C16 61.0(5)
C6 C2 C3 C16 -126.5(3)
C1 C2 C3 C4 -175.9(4)
C6 C2 C3 C4 -3.4(4)
C21 O16 C16 C3 179.4(3)
O3 C3 C16 O16 -66.9(4)
C2 C3 C16 O16 175.0(3)
C4 C3 C16 O16 57.3(4)
O3 C3 C4 C5 -88.7(4)
C16 C3 C4 C5 147.4(3)
C2 C3 C4 C5 25.1(4)
C3 C4 C5 C6 -38.0(4)
C1 C2 C6 C5 152.4(4)
C3 C2 C6 C5 -19.2(4)
C1 C2 C6 C7 -84.0(5)
C3 C2 C6 C7 104.4(4)
C4 C5 C6 C2 34.9(4)
C4 C5 C6 C7 -91.2(4)
C1 C11 C12 O12 -84.0(4)
C10 C11 C12 O12 150.2(3)
C18 C11 C12 O12 35.8(5)
C1 C11 C12 C13 151.0(3)
C10 C11 C12 C13 25.1(3)
C18 C11 C12 C13 -89.3(4)
C10 C14 C13 O13 -163.9(4)
C15 C14 C13 O13 10.9(6)
C10 C14 C13 C12 15.8(4)
C15 C14 C13 C12 -169.4(3)
O12 C12 C13 O13 29.5(6)
C11 C12 C13 O13 154.1(4)
O12 C12 C13 C14 -150.2(3)
C11 C12 C13 C14 -25.6(4)
C14 C10 C9 C8 76.9(5)
C11 C10 C9 C8 -110.7(4)
C10 C9 C8 O8 -158.8(3)
C10 C9 C8 C7 79.5(4)
O8 C8 C7 C17 -54.0(4)
C9 C8 C7 C17 67.8(4)
O8 C8 C7 C6 176.0(3)
C9 C8 C7 C6 -62.2(4)
C2 C6 C7 C8 94.3(4)
C5 C6 C7 C8 -148.0(3)
C2 C6 C7 C17 -33.7(5)
C5 C6 C7 C17 84.0(4)
C19' C15' C14' C10' 22.6(7)
C20' C15' C14' C10' -105.8(5)
C19' C15' C14' C13' -157.9(4)
C20' C15' C14' C13' 73.7(5)
C13' C14' C10' C9' -175.5(4)
C15' C14' C10' C9' 4.0(7)
C13' C14' C10' C11' 6.3(5)
C15' C14' C10' C11' -174.1(4)
C14' C10' C11' C1' -140.8(4)
C9' C10' C11' C1' 40.9(5)
C14' C10' C11' C12' -21.2(4)
C9' C10' C11' C12' 160.4(3)
C14' C10' C11' C18' 95.3(4)
C9' C10' C11' C18' -83.0(4)
C10' C11' C1' C2' 33.5(6)
C12' C11' C1' C2' -81.6(5)
C18' C11' C1' C2' 156.5(4)
C11' C1' C2' C6' -3.0(7)
C11' C1' C2' C3' 166.1(4)
C1' C2' C3' O3' -55.5(5)
C6' C2' C3' O3' 115.6(3)
C1' C2' C3' C16' 63.4(5)
C6' C2' C3' C16' -125.6(4)
C1' C2' C3' C4' -173.0(4)
C6' C2' C3' C4' -1.9(4)
C21' O16' C16' C3' -178.4(4)
O3' C3' C16' O16' -60.2(4)
C2' C3' C16' O16' -178.4(3)
C4' C3' C16' O16' 63.1(4)
C10' C14' C13' O13' -171.1(4)
C15' C14' C13' O13' 9.2(6)
C10' C14' C13' C12' 11.8(4)
C15' C14' C13' C12' -167.8(3)
O13' C13' C12' O12' 31.2(5)
C14' C13' C12' O12' -151.7(3)
O13' C13' C12' C11' 158.6(4)
C14' C13' C12' C11' -24.3(4)
C1' C11' C12' O12' -83.7(4)
C10' C11' C12' O12' 151.9(3)
C18' C11' C12' O12' 37.4(5)
C1' C11' C12' C13' 150.9(3)
C10' C11' C12' C13' 26.4(4)
C18' C11' C12' C13' -88.1(4)
C14' C10' C9' C8' 69.1(5)
C11' C10' C9' C8' -112.9(4)
C10' C9' C8' O8' -151.6(3)
C10' C9' C8' C7' 84.6(4)
O8' C8' C7' C17' -49.7(4)
C9' C8' C7' C17' 71.0(5)
O8' C8' C7' C6' 179.6(3)
C9' C8' C7' C6' -59.7(4)
C1' C2' C6' C5' 151.2(4)
C3' C2' C6' C5' -18.9(4)
C1' C2' C6' C7' -86.1(5)
C3' C2' C6' C7' 103.8(4)
C17' C7' C6' C2' -39.7(5)
C8' C7' C6' C2' 88.6(4)
C17' C7' C6' C5' 77.5(4)
C8' C7' C6' C5' -154.2(3)
C2' C6' C5' C4' 32.8(4)
C7' C6' C5' C4' -92.3(4)
C6' C5' C4' C3' -35.0(5)
O3' C3' C4' C5' -92.7(4)
C16' C3' C4' C5' 145.2(4)
C2' C3' C4' C5' 22.3(4)
